data_1508651
loop_
_publ_author_name
'Das, Debjit'
'Pratihar, Sanjay'
'Roy, Sujit'

_publ_section_title
;
 Heterobimetallic Pd-Sn catalysis: a Suzuki, tandem ring-closing sequence
 toward indeno[2,1-b]thiophenes and indeno[2,1-b]indoles
;
_journal_coden_ASTM ORLEF7
_journal_issue 18
_journal_name_full 'Organic Letters'
_journal_page_first 4870
_journal_page_last 4873
_journal_paper_doi 10.1021/ol3021995
_journal_volume 14
_journal_year 2012
_chemical_formula_sum 'C27 H25 N O3'
_chemical_formula_weight 411.48
_space_group_IT_number 2
_symmetry_cell_setting triclinic
_symmetry_space_group_name_Hall '-P 1'
_symmetry_space_group_name_H-M 'P -1'
_atom_sites_solution_hydrogens geom
_atom_sites_solution_primary direct
_atom_sites_solution_secondary difmap
_audit_creation_method SHELXL-97
_cell_angle_alpha 90.00
_cell_angle_beta 95.085(4)
_cell_angle_gamma 90.00
_cell_formula_units_Z 4
_cell_length_a 9.6431(13)
_cell_length_b 19.913(3)
_cell_length_c 11.4754(15)
_cell_measurement_temperature 293(2)
_cell_measurement_theta_max 28.38
_cell_measurement_theta_min 1.02
_cell_volume 2194.9(5)
_computing_structure_refinement 'SHELXL-97 (Sheldrick, 1997)'
_diffrn_ambient_temperature 293(2)
_diffrn_measured_fraction_theta_full 0.932
_diffrn_measured_fraction_theta_max 0.932
_diffrn_radiation_monochromator graphite
_diffrn_radiation_source 'fine-focus sealed tube'
_diffrn_radiation_type MoK\a
_diffrn_radiation_wavelength 0.71073
_diffrn_reflns_av_R_equivalents 0.2381
_diffrn_reflns_av_sigmaI/netI 0.4401
_diffrn_reflns_limit_h_max 12
_diffrn_reflns_limit_h_min -12
_diffrn_reflns_limit_k_max 26
_diffrn_reflns_limit_k_min -26
_diffrn_reflns_limit_l_max 13
_diffrn_reflns_limit_l_min -14
_diffrn_reflns_number 30496
_diffrn_reflns_theta_full 28.38
_diffrn_reflns_theta_max 28.38
_diffrn_reflns_theta_min 1.02
_exptl_absorpt_coefficient_mu 0.081
_exptl_absorpt_correction_T_max 0.983
_exptl_absorpt_correction_T_min 0.968
_exptl_absorpt_correction_type empirical
_exptl_crystal_colour colorless
_exptl_crystal_density_diffrn 1.245
_exptl_crystal_density_method 'not measured'
_exptl_crystal_F_000 872
_exptl_crystal_size_max 0.42
_exptl_crystal_size_mid 0.33
_exptl_crystal_size_min 0.21
_refine_diff_density_max 0.173
_refine_diff_density_min -0.208
_refine_diff_density_rms 0.038
_refine_ls_extinction_method none
_refine_ls_goodness_of_fit_ref 0.830
_refine_ls_hydrogen_treatment constr
_refine_ls_matrix_type full
_refine_ls_number_parameters 559
_refine_ls_number_reflns 10262
_refine_ls_number_restraints 0
_refine_ls_restrained_S_all 0.830
_refine_ls_R_factor_all 0.4132
_refine_ls_R_factor_gt 0.0830
_refine_ls_shift/su_max 0.071
_refine_ls_shift/su_mean 0.013
_refine_ls_structure_factor_coef Fsqd
_refine_ls_weighting_details 'calc w=1/[\s^2^(Fo^2^)+(0.0012P)^2^+4.2890P] where P=(Fo^2^+2Fc^2^)/3'
_refine_ls_weighting_scheme calc
_refine_ls_wR_factor_gt 0.0919
_refine_ls_wR_factor_ref 0.1783
_reflns_number_gt 2004
_reflns_number_total 10262
_reflns_threshold_expression >2sigma(I)
_cod_data_source_file ol3021995_si_003.cif
_cod_data_source_block Sr_dd_brocy_43_0m
_cod_depositor_comments
;
The following automatic conversions were performed:

'_symmetry_cell_setting' value 'Triclinic' changed to 'triclinic'
according to /home/saulius/struct/CIF-dictionaries/cif_core.dic
dictionary named 'cif_core.dic' version 2.4.2 from 2011-04-26.

Automatic conversion script
Id: cif_fix_values 1891 2012-01-12 08:04:46Z andrius 

2017-03-17
Z value and formula fixed to values more according to usual
chemical conventions.                 miguel

 Updated bibliographic information.

 Antanas Vaitkus,
 2019-09-20
;
_cod_original_sg_symbol_H-M P-1
_cod_original_formula_sum 'C108 H100 N4 O12'
_cod_original_formula_units_Z 1
_cod_original_formula_weight 1645.92
_cod_database_code 1508651

loop_
_symmetry_equiv_pos_as_xyz
'x, y, z'
'-x, -y, -z'

loop_
_atom_site_label
_atom_site_type_symbol
_atom_site_fract_x
_atom_site_fract_y
_atom_site_fract_z
_atom_site_U_iso_or_equiv
_atom_site_adp_type
_atom_site_occupancy
_atom_site_symmetry_multiplicity
_atom_site_calc_flag
_atom_site_refinement_flags
O4 O 0.0058(5) 0.3198(3) 1.0019(4) 0.0940(17) Uani 1 1 d .
C13 C 0.6994(8) 0.4159(3) 0.6138(6) 0.071(2) Uani 1 1 d .
H13 H 0.7419 0.4023 0.5480 0.085 Uiso 1 1 calc R
O3 O 0.0061(5) 0.1800(3) 1.5011(4) 0.0934(17) Uani 1 1 d .
C54 C 0.6538(7) 0.1368(4) 0.6123(6) 0.101(3) Uani 1 1 d .
H54A H 0.6002 0.1001 0.5780 0.151 Uiso 1 1 calc R
H54B H 0.7135 0.1209 0.6779 0.151 Uiso 1 1 calc R
H54C H 0.7094 0.1558 0.5553 0.151 Uiso 1 1 calc R
C10 C 0.5754(10) 0.4576(3) 0.8110(7) 0.082(2) Uani 1 1 d .
H10 H 0.5341 0.4712 0.8773 0.098 Uiso 1 1 calc R
C51 C 0.5565(7) 0.1900(4) 0.6531(6) 0.069(2) Uani 1 1 d .
C24 C 0.5543(8) 0.3109(4) 0.1520(7) 0.070(2) Uani 1 1 d .
C52 C 0.4508(7) 0.2095(4) 0.5528(6) 0.113(3) Uani 1 1 d .
H52A H 0.4058 0.1698 0.5204 0.170 Uiso 1 1 calc R
H52B H 0.4973 0.2320 0.4933 0.170 Uiso 1 1 calc R
H52C H 0.3825 0.2389 0.5811 0.170 Uiso 1 1 calc R
C26 C 0.6307(8) 0.2521(4) 0.2075(7) 0.123(3) Uani 1 1 d .
H26A H 0.5649 0.2197 0.2311 0.184 Uiso 1 1 calc R
H26B H 0.6890 0.2669 0.2748 0.184 Uiso 1 1 calc R
H26C H 0.6872 0.2319 0.1523 0.184 Uiso 1 1 calc R
C15 C 0.4398(8) 0.4130(3) 0.5207(6) 0.0568(19) Uani 1 1 d .
C53 C 0.6311(9) 0.2489(4) 0.7075(7) 0.124(3) Uani 1 1 d .
H53A H 0.6979 0.2340 0.7691 0.187 Uiso 1 1 calc R
H53B H 0.5654 0.2785 0.7391 0.187 Uiso 1 1 calc R
H53C H 0.6782 0.2723 0.6494 0.187 Uiso 1 1 calc R
C25 C 0.4486(7) 0.2899(4) 0.0521(6) 0.116(3) Uani 1 1 d .
H25A H 0.4023 0.3290 0.0187 0.174 Uiso 1 1 calc R
H25B H 0.3812 0.2603 0.0813 0.174 Uiso 1 1 calc R
H25C H 0.4956 0.2672 -0.0069 0.174 Uiso 1 1 calc R
C27 C 0.6529(7) 0.3632(3) 0.1122(6) 0.096(3) Uani 1 1 d .
H27A H 0.6006 0.4002 0.0775 0.144 Uiso 1 1 calc R
H27B H 0.7086 0.3438 0.0556 0.144 Uiso 1 1 calc R
H27C H 0.7123 0.3788 0.1782 0.144 Uiso 1 1 calc R
C28 C -0.0172(8) 0.2504(4) 1.4963(7) 0.121(3) Uani 1 1 d .
H28A H -0.0765 0.2630 1.5555 0.182 Uiso 1 1 calc R
H28B H -0.0610 0.2623 1.4207 0.182 Uiso 1 1 calc R
H28C H 0.0702 0.2735 1.5094 0.182 Uiso 1 1 calc R
C1 C -0.0163(8) 0.2501(4) 0.9970(6) 0.119(3) Uani 1 1 d .
H1A H -0.0762 0.2373 1.0557 0.179 Uiso 1 1 calc R
H1B H 0.0713 0.2273 1.0109 0.179 Uiso 1 1 calc R
H1C H -0.0590 0.2381 0.9211 0.179 Uiso 1 1 calc R
C12 C 0.7784(8) 0.4294(4) 0.7190(8) 0.086(3) Uani 1 1 d .
H12 H 0.8745 0.4242 0.7230 0.103 Uiso 1 1 calc R
O2 O 0.4654(4) 0.1589(2) 0.7371(4) 0.0715(14) Uani 1 1 d .
C44 C 0.2070(7) 0.0844(3) 0.9728(6) 0.0521(18) Uani 1 1 d .
C49 C 0.2690(7) 0.1083(3) 0.8748(6) 0.0549(19) Uani 1 1 d .
O1 O 0.6403(5) 0.1326(3) 0.8717(4) 0.0939(18) Uani 1 1 d .
N1 N 0.4161(6) 0.1099(3) 0.9038(5) 0.0588(16) Uani 1 1 d .
C42 C 0.4384(8) 0.0875(3) 1.0203(6) 0.0576(19) Uani 1 1 d .
C43 C 0.3157(8) 0.0719(3) 1.0621(6) 0.060(2) Uani 1 1 d .
C30 C 0.1130(8) 0.0848(4) 1.4357(6) 0.081(2) Uani 1 1 d .
H30 H 0.0778 0.0618 1.4972 0.097 Uiso 1 1 calc R
C47 C 0.0490(8) 0.1144(3) 0.7688(6) 0.071(2) Uani 1 1 d .
H47 H -0.0059 0.1246 0.7003 0.086 Uiso 1 1 calc R
C45 C 0.0628(8) 0.0769(3) 0.9673(6) 0.066(2) Uani 1 1 d .
H45 H 0.0201 0.0621 1.0321 0.079 Uiso 1 1 calc R
C36 C 0.4945(8) 0.0552(3) 1.2078(7) 0.069(2) Uani 1 1 d .
C34 C 0.1407(7) 0.1862(3) 1.3331(6) 0.072(2) Uani 1 1 d .
H34 H 0.1229 0.2318 1.3229 0.087 Uiso 1 1 calc R
C32 C 0.2488(7) 0.0849(4) 1.2701(6) 0.063(2) Uani 1 1 d .
C35 C 0.3365(8) 0.0479(3) 1.1862(6) 0.069(2) Uani 1 1 d .
H35 H 0.3131 0.0000 1.1878 0.083 Uiso 1 1 calc R
C40 C 0.6992(8) 0.0835(3) 1.1145(6) 0.073(2) Uani 1 1 d .
H40 H 0.7420 0.0966 1.0487 0.088 Uiso 1 1 calc R
C29 C 0.0879(8) 0.1515(4) 1.4218(6) 0.070(2) Uani 1 1 d .
C46 C -0.0150(7) 0.0917(3) 0.8643(7) 0.072(2) Uani 1 1 d .
H46 H -0.1112 0.0863 0.8589 0.087 Uiso 1 1 calc R
C37 C 0.5732(9) 0.0420(3) 1.3121(6) 0.080(2) Uani 1 1 d .
H37 H 0.5311 0.0280 1.3777 0.096 Uiso 1 1 calc R
C33 C 0.2209(8) 0.1522(4) 1.2589(6) 0.080(2) Uani 1 1 d .
H33 H 0.2577 0.1758 1.1989 0.095 Uiso 1 1 calc R
C48 C 0.1904(7) 0.1227(3) 0.7709(6) 0.067(2) Uani 1 1 d .
H48 H 0.2318 0.1374 0.7054 0.080 Uiso 1 1 calc R
C41 C 0.5567(8) 0.0767(3) 1.1081(6) 0.059(2) Uani 1 1 d .
C50 C 0.5194(9) 0.1347(4) 0.8377(7) 0.069(2) Uani 1 1 d .
C39 C 0.7807(8) 0.0706(4) 1.2204(8) 0.088(3) Uani 1 1 d .
H39 H 0.8769 0.0758 1.2253 0.106 Uiso 1 1 calc R
C38 C 0.7154(9) 0.0502(4) 1.3164(7) 0.090(3) Uani 1 1 d .
H38 H 0.7689 0.0418 1.3863 0.108 Uiso 1 1 calc R
C31 C 0.1901(8) 0.0512(4) 1.3596(6) 0.079(2) Uani 1 1 d .
H31 H 0.2033 0.0051 1.3680 0.095 Uiso 1 1 calc R
C17 C 0.2074(8) 0.4161(3) 0.4728(6) 0.0546(19) Uani 1 1 d .
C22 C 0.2694(7) 0.3918(3) 0.3737(6) 0.0538(19) Uani 1 1 d .
O6 O 0.4654(4) 0.3417(2) 0.2373(4) 0.0695(14) Uani 1 1 d .
N2 N 0.4169(6) 0.3900(3) 0.4039(5) 0.0563(15) Uani 1 1 d .
C16 C 0.3161(8) 0.4278(3) 0.5603(6) 0.063(2) Uani 1 1 d .
C20 C 0.0487(8) 0.3856(3) 0.2689(6) 0.074(2) Uani 1 1 d .
H20 H -0.0062 0.3757 0.2003 0.088 Uiso 1 1 calc R
C18 C 0.0634(8) 0.4231(3) 0.4676(6) 0.067(2) Uani 1 1 d .
H18 H 0.0207 0.4376 0.5326 0.081 Uiso 1 1 calc R
C2 C 0.0860(8) 0.3483(4) 0.9213(6) 0.069(2) Uani 1 1 d .
O5 O 0.6412(5) 0.3676(3) 0.3720(4) 0.0938(18) Uani 1 1 d .
C8 C 0.3355(7) 0.4520(3) 0.6851(6) 0.062(2) Uani 1 1 d .
H8 H 0.3117 0.4999 0.6861 0.074 Uiso 1 1 calc R
C14 C 0.5571(8) 0.4233(3) 0.6096(6) 0.0580(19) Uani 1 1 d .
C6 C 0.1419(7) 0.3142(3) 0.8319(6) 0.070(2) Uani 1 1 d .
H6 H 0.1259 0.2684 0.8218 0.085 Uiso 1 1 calc R
C5 C 0.2214(8) 0.3484(4) 0.7578(6) 0.076(2) Uani 1 1 d .
H5 H 0.2582 0.3249 0.6977 0.091 Uiso 1 1 calc R
C4 C 0.1903(8) 0.4488(3) 0.8590(6) 0.074(2) Uani 1 1 d .
H4 H 0.2046 0.4947 0.8682 0.089 Uiso 1 1 calc R
C9 C 0.4937(8) 0.4453(3) 0.7097(7) 0.065(2) Uani 1 1 d .
C7 C 0.2482(7) 0.4155(4) 0.7692(6) 0.062(2) Uani 1 1 d .
C3 C 0.1126(8) 0.4154(4) 0.9344(6) 0.081(2) Uani 1 1 d .
H3 H 0.0772 0.4386 0.9955 0.098 Uiso 1 1 calc R
C19 C -0.0149(7) 0.4082(3) 0.3647(7) 0.072(2) Uani 1 1 d .
H19 H -0.1111 0.4133 0.3596 0.086 Uiso 1 1 calc R
C21 C 0.1907(7) 0.3773(3) 0.2715(6) 0.063(2) Uani 1 1 d .
H21 H 0.2319 0.3624 0.2059 0.076 Uiso 1 1 calc R
C11 C 0.7178(10) 0.4500(4) 0.8165(8) 0.100(3) Uani 1 1 d .
H11 H 0.7723 0.4589 0.8858 0.120 Uiso 1 1 calc R
C23 C 0.5211(9) 0.3652(4) 0.3383(7) 0.065(2) Uani 1 1 d .

loop_
_atom_site_aniso_label
_atom_site_aniso_U_11
_atom_site_aniso_U_22
_atom_site_aniso_U_33
_atom_site_aniso_U_23
_atom_site_aniso_U_13
_atom_site_aniso_U_12
O4 0.123(5) 0.088(4) 0.077(4) 0.000(3) 0.040(4) -0.012(4)
C13 0.063(6) 0.089(6) 0.060(6) 0.019(4) 0.002(5) -0.016(5)
O3 0.117(5) 0.091(4) 0.078(4) 0.008(3) 0.042(3) 0.008(4)
C54 0.104(7) 0.122(7) 0.082(6) 0.004(5) 0.041(5) 0.026(6)
C10 0.103(7) 0.084(6) 0.057(6) -0.009(4) -0.007(6) -0.025(5)
C51 0.056(5) 0.092(6) 0.060(6) 0.020(5) 0.018(4) 0.002(5)
C24 0.068(6) 0.072(6) 0.074(6) -0.018(5) 0.025(5) -0.003(5)
C52 0.087(6) 0.176(9) 0.080(6) 0.053(6) 0.017(5) 0.025(6)
C26 0.149(8) 0.093(7) 0.129(8) -0.016(6) 0.029(6) 0.030(6)
C15 0.071(6) 0.062(5) 0.038(5) 0.007(4) 0.007(5) -0.003(4)
C53 0.152(9) 0.079(6) 0.145(8) -0.001(6) 0.028(7) -0.047(6)
C25 0.088(6) 0.178(9) 0.082(7) -0.061(6) 0.013(5) -0.035(6)
C27 0.102(7) 0.099(6) 0.091(6) -0.013(5) 0.036(5) -0.030(5)
C28 0.155(9) 0.084(7) 0.131(8) -0.009(6) 0.049(7) 0.018(6)
C1 0.159(9) 0.084(7) 0.122(8) -0.002(6) 0.050(6) -0.029(7)
C12 0.067(6) 0.118(7) 0.070(6) 0.012(6) -0.009(6) -0.022(5)
O2 0.056(3) 0.095(4) 0.064(4) 0.023(3) 0.013(3) 0.003(3)
C44 0.050(5) 0.062(5) 0.044(5) 0.004(4) 0.004(4) -0.005(4)
C49 0.044(5) 0.062(5) 0.058(5) -0.001(4) 0.002(4) 0.000(4)
O1 0.058(4) 0.148(5) 0.076(4) 0.033(3) 0.009(3) 0.006(4)
N1 0.054(4) 0.072(4) 0.052(4) 0.001(3) 0.011(3) 0.001(3)
C42 0.081(6) 0.053(5) 0.036(5) -0.003(4) -0.004(5) 0.012(4)
C43 0.076(6) 0.054(5) 0.049(5) -0.012(4) 0.008(5) -0.002(4)
C30 0.118(7) 0.077(6) 0.052(5) 0.016(5) 0.033(5) 0.011(5)
C47 0.067(6) 0.094(6) 0.053(5) 0.004(4) 0.003(4) -0.004(5)
C45 0.069(6) 0.072(5) 0.058(6) 0.001(4) 0.012(5) -0.011(4)
C36 0.077(6) 0.070(5) 0.055(6) -0.005(4) -0.016(5) 0.023(5)
C34 0.089(6) 0.063(5) 0.065(6) 0.015(5) 0.008(5) 0.005(5)
C32 0.068(5) 0.068(6) 0.054(5) 0.005(4) 0.009(4) 0.000(4)
C35 0.100(7) 0.063(5) 0.044(5) 0.008(4) 0.005(5) 0.010(5)
C40 0.064(6) 0.092(6) 0.064(6) -0.019(5) 0.001(5) 0.014(5)
C29 0.082(6) 0.077(6) 0.053(6) 0.008(5) 0.017(5) 0.012(5)
C46 0.059(5) 0.087(6) 0.069(6) 0.000(5) 0.004(5) -0.009(4)
C37 0.090(7) 0.089(6) 0.060(6) 0.002(5) 0.004(5) 0.007(5)
C33 0.103(7) 0.077(6) 0.063(6) 0.019(5) 0.030(5) 0.006(5)
C48 0.060(5) 0.082(6) 0.060(6) -0.003(4) 0.010(4) -0.004(4)
C41 0.080(6) 0.053(5) 0.045(5) -0.002(4) 0.012(5) 0.012(4)
C50 0.065(6) 0.073(6) 0.067(7) 0.003(5) 0.001(5) 0.013(5)
C39 0.066(6) 0.115(7) 0.081(7) -0.009(6) -0.008(6) 0.029(5)
C38 0.086(7) 0.118(7) 0.065(7) 0.004(5) -0.003(6) 0.025(6)
C31 0.109(7) 0.069(6) 0.063(6) 0.013(5) 0.027(5) 0.004(5)
C17 0.065(6) 0.057(5) 0.042(5) 0.005(4) 0.007(4) 0.003(4)
C22 0.054(5) 0.065(5) 0.043(5) 0.004(4) 0.005(4) 0.001(4)
O6 0.059(3) 0.093(4) 0.057(4) -0.017(3) 0.014(3) -0.003(3)
N2 0.055(4) 0.069(4) 0.045(4) 0.002(3) 0.006(3) -0.002(3)
C16 0.076(6) 0.068(5) 0.045(5) 0.008(4) 0.010(5) 0.007(4)
C20 0.063(6) 0.105(6) 0.053(5) -0.001(4) 0.007(4) 0.003(5)
C18 0.076(6) 0.073(6) 0.054(6) -0.004(4) 0.019(5) 0.011(5)
C2 0.090(6) 0.071(6) 0.046(5) 0.003(5) 0.006(5) -0.003(5)
O5 0.055(4) 0.150(5) 0.076(4) -0.026(3) 0.003(3) -0.004(4)
C8 0.076(6) 0.053(5) 0.057(5) 0.000(4) 0.014(4) -0.001(4)
C14 0.067(6) 0.058(5) 0.047(5) 0.007(4) -0.005(5) -0.003(4)
C6 0.087(6) 0.063(5) 0.061(6) -0.009(5) 0.008(5) -0.005(5)
C5 0.106(7) 0.072(6) 0.055(5) -0.005(5) 0.031(5) 0.001(5)
C4 0.108(7) 0.056(5) 0.062(6) -0.013(4) 0.024(5) 0.003(5)
C9 0.071(6) 0.061(5) 0.060(6) 0.005(4) -0.004(5) -0.013(4)
C7 0.073(5) 0.056(5) 0.056(5) -0.006(4) 0.006(4) 0.001(4)
C3 0.119(7) 0.070(6) 0.059(6) -0.017(5) 0.033(5) -0.006(5)
C19 0.056(5) 0.091(6) 0.069(6) 0.000(5) 0.013(5) 0.008(4)
C21 0.064(5) 0.081(6) 0.046(5) -0.008(4) 0.008(4) 0.002(4)
C11 0.100(8) 0.113(8) 0.084(8) 0.001(6) -0.011(7) -0.037(6)
C23 0.068(6) 0.079(6) 0.048(6) -0.001(4) 0.010(5) -0.007(5)

loop_
_atom_type_symbol
_atom_type_description
_atom_type_scat_dispersion_real
_atom_type_scat_dispersion_imag
_atom_type_scat_source
C C 0.0033 0.0016 'International Tables Vol C Tables 4.2.6.8 and 6.1.1.4'
H H 0.0000 0.0000 'International Tables Vol C Tables 4.2.6.8 and 6.1.1.4'
N N 0.0061 0.0033 'International Tables Vol C Tables 4.2.6.8 and 6.1.1.4'
O O 0.0106 0.0060 'International Tables Vol C Tables 4.2.6.8 and 6.1.1.4'

loop_
_geom_angle_atom_site_label_1
_geom_angle_atom_site_label_2
_geom_angle_atom_site_label_3
_geom_angle
C2 O4 C1 118.2(6)
C14 C13 C12 118.4(7)
C29 O3 C28 118.7(6)
C11 C10 C9 121.1(8)
O2 C51 C53 110.3(6)
O2 C51 C54 109.0(6)
C53 C51 C54 113.1(7)
O2 C51 C52 101.6(6)
C53 C51 C52 112.6(7)
C54 C51 C52 109.7(6)
O6 C24 C26 109.5(6)
O6 C24 C27 109.3(6)
C26 C24 C27 111.7(7)
O6 C24 C25 102.8(6)
C26 C24 C25 112.1(7)
C27 C24 C25 111.0(6)
C16 C15 N2 108.8(6)
C16 C15 C14 112.7(7)
N2 C15 C14 138.5(7)
C11 C12 C13 121.6(8)
C50 O2 C51 120.6(6)
C45 C44 C49 119.7(7)
C45 C44 C43 133.0(7)
C49 C44 C43 107.3(6)
C48 C49 C44 121.4(7)
C48 C49 N1 130.7(7)
C44 C49 N1 107.9(6)
C50 N1 C42 124.9(7)
C50 N1 C49 128.6(6)
C42 N1 C49 106.2(6)
C43 C42 N1 110.2(6)
C43 C42 C41 111.9(7)
N1 C42 C41 137.9(8)
C42 C43 C44 108.4(6)
C42 C43 C35 111.3(7)
C44 C43 C35 140.2(8)
C29 C30 C31 120.3(7)
C48 C47 C46 122.6(7)
C46 C45 C44 118.8(7)
C37 C36 C41 121.4(8)
C37 C36 C35 125.8(8)
C41 C36 C35 112.8(7)
C29 C34 C33 118.6(7)
C33 C32 C31 117.0(7)
C33 C32 C35 121.9(7)
C31 C32 C35 121.2(7)
C43 C35 C36 99.8(6)
C43 C35 C32 114.3(6)
C36 C35 C32 116.8(6)
C41 C40 C39 120.4(7)
C30 C29 C34 120.6(7)
C30 C29 O3 115.6(7)
C34 C29 O3 123.8(8)
C45 C46 C47 120.3(7)
C38 C37 C36 118.5(8)
C32 C33 C34 122.6(7)
C47 C48 C49 117.3(7)
C40 C41 C36 118.8(7)
C40 C41 C42 137.1(8)
C36 C41 C42 104.0(7)
O1 C50 O2 126.6(8)
O1 C50 N1 122.2(7)
O2 C50 N1 111.2(7)
C38 C39 C40 118.8(8)
C37 C38 C39 122.0(8)
C30 C31 C32 120.9(7)
C18 C17 C16 133.8(7)
C18 C17 C22 119.3(7)
C16 C17 C22 106.8(7)
C21 C22 C17 121.2(7)
C21 C22 N2 131.6(7)
C17 C22 N2 107.1(6)
C23 O6 C24 120.7(6)
C15 N2 C23 124.4(6)
C15 N2 C22 106.8(6)
C23 N2 C22 128.6(6)
C15 C16 C17 110.5(7)
C15 C16 C8 110.6(7)
C17 C16 C8 138.9(7)
C19 C20 C21 122.2(7)
C19 C18 C17 119.0(7)
C3 C2 C6 118.8(7)
C3 C2 O4 116.1(7)
C6 C2 O4 125.1(8)
C16 C8 C7 114.9(6)
C16 C8 C9 100.6(6)
C7 C8 C9 116.0(6)
C13 C14 C9 120.3(7)
C13 C14 C15 135.5(8)
C9 C14 C15 104.2(7)
C5 C6 C2 119.5(7)
C7 C5 C6 122.5(7)
C3 C4 C7 121.2(7)
C10 C9 C14 119.1(8)
C10 C9 C8 129.1(8)
C14 C9 C8 111.8(7)
C5 C7 C4 117.0(7)
C5 C7 C8 121.3(7)
C4 C7 C8 121.7(7)
C4 C3 C2 121.0(7)
C18 C19 C20 120.3(7)
C22 C21 C20 117.9(6)
C10 C11 C12 119.4(9)
O5 C23 O6 127.5(8)
O5 C23 N2 122.5(8)
O6 C23 N2 110.0(7)

loop_
_geom_bond_atom_site_label_1
_geom_bond_atom_site_label_2
_geom_bond_distance
O4 C2 1.380(7)
O4 C1 1.403(7)
C13 C14 1.377(8)
C13 C12 1.395(8)
O3 C29 1.378(7)
O3 C28 1.419(7)
C54 C51 1.516(8)
C10 C11 1.377(9)
C10 C9 1.367(8)
C51 O2 1.495(7)
C51 C53 1.484(9)
C51 C52 1.519(8)
C24 O6 1.488(7)
C24 C26 1.496(8)
C24 C27 1.508(8)
C24 C25 1.524(8)
C15 C16 1.346(8)
C15 N2 1.415(7)
C15 C14 1.468(8)
C12 C11 1.372(9)
O2 C50 1.315(7)
C44 C45 1.395(8)
C44 C49 1.402(8)
C44 C43 1.422(8)
C49 C48 1.385(8)
C49 N1 1.429(7)
O1 C50 1.197(7)
N1 C50 1.393(8)
N1 C42 1.407(7)
C42 C43 1.352(8)
C42 C41 1.470(8)
C43 C35 1.499(8)
C30 C29 1.357(8)
C30 C31 1.371(8)
C47 C48 1.372(8)
C47 C46 1.381(8)
C45 C46 1.374(8)
C36 C37 1.384(8)
C36 C41 1.405(8)
C36 C35 1.529(9)
C34 C29 1.366(8)
C34 C33 1.378(8)
C32 C33 1.370(8)
C32 C31 1.389(8)
C32 C35 1.527(8)
C40 C41 1.377(8)
C40 C39 1.410(8)
C37 C38 1.377(9)
C39 C38 1.378(9)
C17 C18 1.392(8)
C17 C16 1.405(8)
C17 C22 1.416(8)
C22 C21 1.370(8)
C22 N2 1.434(7)
O6 C23 1.320(7)
N2 C23 1.397(8)
C16 C8 1.507(8)
C20 C19 1.381(8)
C20 C21 1.377(8)
C18 C19 1.377(8)
C2 C3 1.366(8)
C2 C6 1.378(8)
O5 C23 1.190(7)
C8 C7 1.521(8)
C8 C9 1.532(8)
C14 C9 1.418(8)
C6 C5 1.374(8)
C5 C7 1.365(8)
C4 C3 1.367(8)
C4 C7 1.384(8)
